data_2017685
loop_
_publ_author_name
'Ravikumar, Krishnan'
'Sridhar, Balasubramanian'

_publ_section_title
;
 Two polymorphs of safinamide, a selective and reversible inhibitor of
 monoamine oxidase B
;
_journal_coeditor_code SF3130
_journal_issue 6
_journal_name_full 'Acta Crystallographica Section C'
_journal_page_first o317
_journal_page_last o320
_journal_paper_doi 10.1107/S0108270110019384
_journal_volume 66
_journal_year 2010
_chemical_formula_iupac 'C17 H19 F N2 O2'
_chemical_formula_moiety 'C17 H19 F N2 O2'
_chemical_formula_sum 'C17 H19 F N2 O2'
_chemical_formula_weight 302.34
_chemical_name_common Safinamide
_chemical_name_systematic
;
(2<i>S</i>)-2-[4-(3-fluorobenzyloxy)benzylamino]propionamide
;
_space_group_IT_number 19
_symmetry_cell_setting orthorhombic
_symmetry_space_group_name_Hall 'P 2ac 2ab'
_symmetry_space_group_name_H-M 'P 21 21 21'
_atom_sites_solution_hydrogens geom
_atom_sites_solution_primary direct
_atom_sites_solution_secondary difmap
_audit_creation_method SHELXL-97
_cell_angle_alpha 90.00
_cell_angle_beta 90.00
_cell_angle_gamma 90.00
_cell_formula_units_Z 4
_cell_length_a 5.1127(5)
_cell_length_b 17.8516(16)
_cell_length_c 17.87460(10)
_cell_measurement_reflns_used 1832
_cell_measurement_temperature 294(2)
_cell_measurement_theta_max 17.43
_cell_measurement_theta_min 2.28
_cell_volume 1631.4(2)
_computing_cell_refinement 'SAINT (Bruker, 2001)'
_computing_data_collection 'SMART (Bruker, 2001)'
_computing_data_reduction 'SAINT (Bruker, 2001)'
_computing_molecular_graphics
;
DIAMOND (Brandenburg & Putz, 2005) and Mercury (Macrae <i>et al.</i>,
2008)'
;
_computing_publication_material 'SHELXL97 (Sheldrick, 2008)'
_computing_structure_refinement 'SHELXL97 (Sheldrick, 2008)'
_computing_structure_solution 'SHELXS97 (Sheldrick, 2008)'
_diffrn_ambient_temperature 294(2)
_diffrn_measured_fraction_theta_full 1.000
_diffrn_measured_fraction_theta_max 1.000
_diffrn_measurement_device 'Bruker SMART APEX CCD area-detector'
_diffrn_measurement_device_type 'Bruker SMART APEX CCD area-detector'
_diffrn_measurement_method \w
_diffrn_radiation_monochromator graphite
_diffrn_radiation_source 'fine-focus sealed tube'
_diffrn_radiation_type MoK\a
_diffrn_radiation_wavelength 0.71073
_diffrn_reflns_av_R_equivalents 0.0570
_diffrn_reflns_av_sigmaI/netI 0.0317
_diffrn_reflns_limit_h_max 6
_diffrn_reflns_limit_h_min -6
_diffrn_reflns_limit_k_max 21
_diffrn_reflns_limit_k_min -21
_diffrn_reflns_limit_l_max 21
_diffrn_reflns_limit_l_min -21
_diffrn_reflns_number 15763
_diffrn_reflns_theta_full 25.00
_diffrn_reflns_theta_max 25.00
_diffrn_reflns_theta_min 1.61
_diffrn_standards_number 0
_exptl_absorpt_coefficient_mu 0.089
_exptl_absorpt_correction_type none
_exptl_crystal_colour colourless
_exptl_crystal_density_diffrn 1.231
_exptl_crystal_density_method 'not measured'
_exptl_crystal_description 'flaky plate'
_exptl_crystal_F_000 640
_exptl_crystal_size_max 0.14
_exptl_crystal_size_mid 0.10
_exptl_crystal_size_min 0.06
_refine_diff_density_max 0.148
_refine_diff_density_min -0.118
_refine_ls_extinction_method none
_refine_ls_goodness_of_fit_ref 0.968
_refine_ls_hydrogen_treatment mixed
_refine_ls_matrix_type full
_refine_ls_number_parameters 212
_refine_ls_number_reflns 1698
_refine_ls_number_restraints 0
_refine_ls_restrained_S_all 0.968
_refine_ls_R_factor_all 0.0731
_refine_ls_R_factor_gt 0.0423
_refine_ls_shift/su_max 0.000
_refine_ls_shift/su_mean 0.000
_refine_ls_structure_factor_coef Fsqd
_refine_ls_weighting_details 'calc w = 1/[\s^2^(Fo^2^)+(0.0525P)^2^+0.3868P] where P=(Fo^2^+2Fc^2^)/3'
_refine_ls_weighting_scheme calc
_refine_ls_wR_factor_gt 0.0943
_refine_ls_wR_factor_ref 0.1134
_reflns_number_gt 1179
_reflns_number_total 1698
_reflns_threshold_expression I>2\s(I)
_cod_data_source_file sf3130.cif
_cod_data_source_block I
_cod_database_code 2017685
_cod_database_fobs_code 2017685

loop_
_symmetry_equiv_pos_as_xyz
'x, y, z'
'-x+1/2, -y, z+1/2'
'-x, y+1/2, -z+1/2'
'x+1/2, -y+1/2, -z'

loop_
_atom_site_type_symbol
_atom_site_label
_atom_site_fract_x
_atom_site_fract_y
_atom_site_fract_z
_atom_site_U_iso_or_equiv
_atom_site_adp_type
_atom_site_calc_flag
_atom_site_refinement_flags
_atom_site_occupancy
_atom_site_disorder_assembly
_atom_site_disorder_group
C C1 0.2831(8) 0.0072(2) 1.01349(19) 0.0624(9) Uani d . 1 . .
C C2 0.1661(9) 0.0617(2) 1.0556(2) 0.0774(12) Uani d . 1 . .
H H2 0.2099 0.1118 1.0491 0.093 Uiso calc R 1 . .
C C3 -0.0151(10) 0.0411(3) 1.1070(3) 0.0911(14) Uani d . 1 . .
C C4 -0.0915(10) -0.0304(3) 1.1186(3) 0.0955(15) Uani d . 1 . .
H H4 -0.2194 -0.0420 1.1538 0.115 Uiso calc R 1 . .
C C5 0.0249(10) -0.0846(3) 1.0772(3) 0.0917(14) Uani d . 1 . .
H H5 -0.0216 -0.1345 1.0842 0.110 Uiso calc R 1 . .
C C6 0.2108(9) -0.0663(2) 1.0250(2) 0.0808(12) Uani d . 1 . .
H H6 0.2892 -0.1040 0.9970 0.097 Uiso calc R 1 . .
C C7 0.4762(9) 0.0250(2) 0.9525(2) 0.0747(11) Uani d . 1 . .
H H7A 0.6222 -0.0096 0.9549 0.090 Uiso calc R 1 . .
H H7B 0.3932 0.0197 0.9040 0.090 Uiso calc R 1 . .
C C8 0.7410(8) 0.1249(2) 0.9092(2) 0.0636(10) Uani d . 1 . .
C C9 0.8390(9) 0.1955(2) 0.9215(2) 0.0745(12) Uani d . 1 . .
H H9 0.7849 0.2226 0.9632 0.089 Uiso calc R 1 . .
C C10 1.0159(9) 0.2264(2) 0.8728(2) 0.0758(11) Uani d . 1 . .
H H10 1.0810 0.2741 0.8824 0.091 Uiso calc R 1 . .
C C11 1.1003(7) 0.1884(2) 0.8094(2) 0.0639(10) Uani d . 1 . .
C C12 1.0019(9) 0.1185(2) 0.7984(2) 0.0753(11) Uani d . 1 . .
H H12 1.0576 0.0914 0.7570 0.090 Uiso calc R 1 . .
C C13 0.8210(8) 0.0858(2) 0.8468(2) 0.0755(11) Uani d . 1 . .
H H13 0.7553 0.0382 0.8371 0.091 Uiso calc R 1 . .
C C14 1.2953(8) 0.2220(2) 0.7559(2) 0.0771(12) Uani d . 1 . .
H H14A 1.4632 0.2246 0.7811 0.093 Uiso calc R 1 . .
H H14B 1.3147 0.1881 0.7139 0.093 Uiso calc R 1 . .
C C15 0.9785(7) 0.30437(19) 0.69276(18) 0.0531(9) Uani d . 1 . .
H H15 0.8547 0.2726 0.7201 0.064 Uiso calc R 1 . .
C C16 0.9790(6) 0.28013(19) 0.61121(18) 0.0485(8) Uani d . 1 . .
C C17 0.8823(10) 0.3847(2) 0.6968(3) 0.0930(15) Uani d . 1 . .
H H17A 0.8687 0.3998 0.7482 0.140 Uiso calc R 1 . .
H H17B 0.7138 0.3883 0.6734 0.140 Uiso calc R 1 . .
H H17C 1.0036 0.4169 0.6714 0.140 Uiso calc R 1 . .
F F1 -0.1339(8) 0.09638(19) 1.14651(19) 0.1656(16) Uani d . 1 . .
N N1 1.2348(6) 0.2958(2) 0.72683(16) 0.0657(9) Uani d . 1 . .
H H1N 1.261(10) 0.328(2) 0.763(2) 0.110(17) Uiso d . 1 . .
N N2 1.2062(6) 0.2778(2) 0.57748(18) 0.0611(8) Uani d . 1 . .
H H2N 1.344(8) 0.285(2) 0.607(2) 0.067(11) Uiso d . 1 . .
H H3N 1.219(7) 0.2644(16) 0.5328(17) 0.056(10) Uiso d . 1 . .
O O1 0.5665(6) 0.09873(14) 0.96168(14) 0.0758(8) Uani d . 1 . .
O O2 0.7690(4) 0.26650(14) 0.57990(12) 0.0624(7) Uani d . 1 . .

loop_
_atom_site_aniso_label
_atom_site_aniso_U_11
_atom_site_aniso_U_22
_atom_site_aniso_U_33
_atom_site_aniso_U_12
_atom_site_aniso_U_13
_atom_site_aniso_U_23
C1 0.067(2) 0.064(2) 0.056(2) -0.001(2) -0.002(2) 0.0046(18)
C2 0.092(3) 0.061(2) 0.080(3) -0.010(2) 0.012(3) -0.006(2)
C3 0.102(4) 0.088(3) 0.083(3) 0.005(3) 0.031(3) -0.022(3)
C4 0.099(4) 0.116(4) 0.072(3) -0.021(3) 0.023(3) 0.008(3)
C5 0.112(4) 0.074(3) 0.089(3) -0.025(3) 0.007(3) 0.009(3)
C6 0.097(3) 0.069(3) 0.077(3) -0.005(3) 0.008(3) -0.005(2)
C7 0.081(3) 0.069(2) 0.074(2) -0.005(2) 0.012(3) -0.007(2)
C8 0.061(2) 0.077(3) 0.053(2) -0.003(2) 0.005(2) 0.0117(19)
C9 0.089(3) 0.079(3) 0.055(2) -0.016(2) 0.014(2) -0.003(2)
C10 0.083(3) 0.084(3) 0.060(2) -0.022(3) 0.003(2) 0.001(2)
C11 0.053(2) 0.090(3) 0.048(2) 0.003(2) -0.0041(19) 0.008(2)
C12 0.069(3) 0.099(3) 0.058(2) 0.010(3) 0.010(2) -0.007(2)
C13 0.076(3) 0.074(3) 0.076(3) -0.002(2) 0.011(3) -0.007(2)
C14 0.050(2) 0.127(3) 0.054(2) 0.001(3) -0.0032(19) 0.019(2)
C15 0.0468(19) 0.068(2) 0.0442(18) -0.0126(19) 0.0045(18) 0.0015(16)
C16 0.0349(18) 0.064(2) 0.0464(17) -0.0063(17) 0.0023(17) 0.0032(16)
C17 0.108(4) 0.083(3) 0.088(3) 0.001(3) 0.008(3) -0.017(2)
F1 0.199(4) 0.140(3) 0.158(3) 0.003(3) 0.095(3) -0.049(2)
N1 0.0521(18) 0.101(3) 0.0444(16) -0.025(2) -0.0038(16) 0.0012(17)
N2 0.0380(16) 0.104(3) 0.0412(18) -0.0050(17) -0.0007(17) -0.0040(17)
O1 0.090(2) 0.0674(17) 0.0704(16) -0.0125(15) 0.0170(16) 0.0035(13)
O2 0.0353(13) 0.0974(18) 0.0545(14) -0.0076(13) -0.0045(12) -0.0080(13)

loop_
_atom_type_symbol
_atom_type_description
_atom_type_scat_dispersion_real
_atom_type_scat_dispersion_imag
_atom_type_scat_source
C C 0.0033 0.0000 'International Tables Vol C Tables 4.2.6.8 and 6.1.1.4'
H H 0.0000 0.0000 'International Tables Vol C Tables 4.2.6.8 and 6.1.1.4'
N N 0.0061 0.0000 'International Tables Vol C Tables 4.2.6.8 and 6.1.1.4'
O O 0.0106 0.0000 'International Tables Vol C Tables 4.2.6.8 and 6.1.1.4'
F F 0.0171 0.0000 'International Tables Vol C Tables 4.2.6.8 and 6.1.1.4'

loop_
_geom_angle_atom_site_label_1
_geom_angle_atom_site_label_2
_geom_angle_atom_site_label_3
_geom_angle_site_symmetry_1
_geom_angle_site_symmetry_3
_geom_angle
_geom_angle_publ_flag
C2 C1 C6 . . 118.5(4) ?
C2 C1 C7 . . 122.4(4) ?
C6 C1 C7 . . 119.0(4) ?
C3 C2 C1 . . 118.6(4) ?
C3 C2 H2 . . 120.7 ?
C1 C2 H2 . . 120.7 ?
C4 C3 C2 . . 124.0(4) ?
C4 C3 F1 . . 118.6(5) ?
C2 C3 F1 . . 117.4(4) ?
C3 C4 C5 . . 117.6(4) ?
C3 C4 H4 . . 121.2 ?
C5 C4 H4 . . 121.2 ?
C4 C5 C6 . . 120.3(4) ?
C4 C5 H5 . . 119.8 ?
C6 C5 H5 . . 119.8 ?
C5 C6 C1 . . 121.0(4) ?
C5 C6 H6 . . 119.5 ?
C1 C6 H6 . . 119.5 ?
O1 C7 C1 . . 109.2(3) ?
O1 C7 H7A . . 109.8 ?
C1 C7 H7A . . 109.8 ?
O1 C7 H7B . . 109.8 ?
C1 C7 H7B . . 109.8 ?
H7A C7 H7B . . 108.3 ?
C9 C8 O1 . . 116.0(3) ?
C9 C8 C13 . . 119.1(4) ?
O1 C8 C13 . . 124.9(4) ?
C8 C9 C10 . . 120.5(4) ?
C8 C9 H9 . . 119.7 ?
C10 C9 H9 . . 119.7 ?
C9 C10 C11 . . 121.7(4) ?
C9 C10 H10 . . 119.1 ?
C11 C10 H10 . . 119.1 ?
C12 C11 C10 . . 116.8(4) ?
C12 C11 C14 . . 121.2(4) ?
C10 C11 C14 . . 121.9(4) ?
C11 C12 C13 . . 122.7(4) ?
C11 C12 H12 . . 118.6 ?
C13 C12 H12 . . 118.6 ?
C8 C13 C12 . . 119.1(4) ?
C8 C13 H13 . . 120.5 ?
C12 C13 H13 . . 120.5 ?
N1 C14 C11 . . 116.7(3) ?
N1 C14 H14A . . 108.1 ?
C11 C14 H14A . . 108.1 ?
N1 C14 H14B . . 108.1 ?
C11 C14 H14B . . 108.1 ?
H14A C14 H14B . . 107.3 ?
N1 C15 C17 . . 111.8(3) ?
N1 C15 C16 . . 111.7(3) ?
C17 C15 C16 . . 108.4(3) ?
N1 C15 H15 . . 108.3 ?
C17 C15 H15 . . 108.3 ?
C16 C15 H15 . . 108.3 ?
O2 C16 N2 . . 123.8(3) ?
O2 C16 C15 . . 119.3(3) ?
N2 C16 C15 . . 116.9(3) ?
C15 C17 H17A . . 109.5 ?
C15 C17 H17B . . 109.5 ?
H17A C17 H17B . . 109.5 ?
C15 C17 H17C . . 109.5 ?
H17A C17 H17C . . 109.5 ?
H17B C17 H17C . . 109.5 ?
C14 N1 C15 . . 116.0(3) ?
C14 N1 H1N . . 107(3) ?
C15 N1 H1N . . 112(3) ?
C16 N2 H2N . . 115(2) ?
C16 N2 H3N . . 121(3) ?
H2N N2 H3N . . 123(4) ?
C8 O1 C7 . . 116.9(3) ?

loop_
_geom_bond_atom_site_label_1
_geom_bond_atom_site_label_2
_geom_bond_site_symmetry_2
_geom_bond_distance
_geom_bond_publ_flag
C1 C2 . 1.368(5) ?
C1 C6 . 1.379(5) ?
C1 C7 . 1.504(5) ?
C2 C3 . 1.356(6) ?
C2 H2 . 0.9300 ?
C3 C4 . 1.350(6) ?
C3 F1 . 1.357(5) ?
C4 C5 . 1.357(6) ?
C4 H4 . 0.9300 ?
C5 C6 . 1.371(6) ?
C5 H5 . 0.9300 ?
C6 H6 . 0.9300 ?
C7 O1 . 1.405(4) ?
C7 H7A . 0.9700 ?
C7 H7B . 0.9700 ?
C8 C9 . 1.374(5) ?
C8 O1 . 1.376(4) ?
C8 C13 . 1.378(5) ?
C9 C10 . 1.371(5) ?
C9 H9 . 0.9300 ?
C10 C11 . 1.389(5) ?
C10 H10 . 0.9300 ?
C11 C12 . 1.360(5) ?
C11 C14 . 1.506(5) ?
C12 C13 . 1.394(5) ?
C12 H12 . 0.9300 ?
C13 H13 . 0.9300 ?
C14 N1 . 1.450(5) ?
C14 H14A . 0.9700 ?
C14 H14B . 0.9700 ?
C15 N1 . 1.453(5) ?
C15 C17 . 1.518(5) ?
C15 C16 . 1.521(5) ?
C15 H15 . 0.9800 ?
C16 O2 . 1.235(4) ?
C16 N2 . 1.309(4) ?
C17 H17A . 0.9600 ?
C17 H17B . 0.9600 ?
C17 H17C . 0.9600 ?
N1 H1N . 0.88(4) ?
N2 H2N . 0.88(4) ?
N2 H3N . 0.84(3) ?

loop_
_geom_hbond_atom_site_label_D
_geom_hbond_atom_site_label_H
_geom_hbond_atom_site_label_A
_geom_hbond_site_symmetry_A
_geom_hbond_distance_DH
_geom_hbond_distance_HA
_geom_hbond_distance_DA
_geom_hbond_angle_DHA
N1 H1N F1 4_657 0.88(4) 2.17(4) 3.046(4) 174(5)
N2 H2N N1 . 0.88(4) 2.23(4) 2.693(4) 113(3)
N2 H2N O2 1_655 0.88(4) 2.25(4) 2.885(4) 128(3)
N2 H3N O2 4_556 0.84(3) 2.10(3) 2.940(3) 177(3)
C2 H2 O1 . 0.93 2.41 2.729(5) 100
C14 H14A Cg2 1_655 0.97 2.98 3.873(4) 153

loop_
_geom_torsion_atom_site_label_1
_geom_torsion_atom_site_label_2
_geom_torsion_atom_site_label_3
_geom_torsion_atom_site_label_4
_geom_torsion_site_symmetry_1
_geom_torsion_site_symmetry_2
_geom_torsion_site_symmetry_3
_geom_torsion_site_symmetry_4
_geom_torsion
_geom_torsion_publ_flag
C6 C1 C2 C3 . . . . 0.2(6) ?
C7 C1 C2 C3 . . . . 176.9(4) ?
C1 C2 C3 C4 . . . . -1.2(8) ?
C1 C2 C3 F1 . . . . -178.1(4) ?
C2 C3 C4 C5 . . . . 1.4(8) ?
F1 C3 C4 C5 . . . . 178.3(5) ?
C3 C4 C5 C6 . . . . -0.8(7) ?
C4 C5 C6 C1 . . . . 0.0(7) ?
C2 C1 C6 C5 . . . . 0.3(6) ?
C7 C1 C6 C5 . . . . -176.5(4) ?
C2 C1 C7 O1 . . . . 16.8(5) ?
C6 C1 C7 O1 . . . . -166.5(4) ?
O1 C8 C9 C10 . . . . 179.4(4) ?
C13 C8 C9 C10 . . . . -0.6(6) ?
C8 C9 C10 C11 . . . . 0.6(6) ?
C9 C10 C11 C12 . . . . -0.9(6) ?
C9 C10 C11 C14 . . . . -179.8(4) ?
C10 C11 C12 C13 . . . . 1.2(6) ?
C14 C11 C12 C13 . . . . -179.9(3) ?
C9 C8 C13 C12 . . . . 0.8(6) ?
O1 C8 C13 C12 . . . . -179.2(3) ?
C11 C12 C13 C8 . . . . -1.2(6) ?
C12 C11 C14 N1 . . . . 128.0(4) ?
C10 C11 C14 N1 . . . . -53.1(5) ?
N1 C15 C16 O2 . . . . 162.4(3) ?
C17 C15 C16 O2 . . . . -74.0(4) ?
N1 C15 C16 N2 . . . . -20.1(5) ?
C17 C15 C16 N2 . . . . 103.5(4) ?
C11 C14 N1 C15 . . . . -52.8(5) ?
C17 C15 N1 C14 . . . . 153.6(3) ?
C16 C15 N1 C14 . . . . -84.7(4) ?
C9 C8 O1 C7 . . . . -176.3(4) ?
C13 C8 O1 C7 . . . . 3.7(5) ?
C1 C7 O1 C8 . . . . -178.4(3) ?

loop_
_cod_related_entry_id
_cod_related_entry_database
_cod_related_entry_code
1 ChemSpider 116349
